data_2006643
loop_
_publ_author_name
'Lydon, Kevin M.'
'McKee, Vickie'
'McKervey, M. Anthony'

_publ_section_title
;
 3-Diazo-1-benzyloxycarbonylpyrrolidin-2-one
;
_journal_issue 11
_journal_name_full 'Acta Crystallographica Section C'
_journal_page_first 1675
_journal_page_last 1676
_journal_paper_doi 10.1107/S0108270197007877
_journal_volume 53
_journal_year 1997
_chemical_formula_sum 'C12 H11 N3 O3'
_chemical_formula_weight 245.24
_chemical_name_systematic
;
 ?
;
_space_group_IT_number 33
_symmetry_cell_setting orthorhombic
_symmetry_space_group_name_Hall 'P 2c -2n'
_symmetry_space_group_name_H-M 'P n a 21'
_audit_creation_method SHELXL
_cell_angle_alpha 90.00
_cell_angle_beta 90.00
_cell_angle_gamma 90.00
_cell_formula_units_Z 4
_cell_length_a 15.3090(7)
_cell_length_b 10.5530(11)
_cell_length_c 6.9730(14)
_cell_measurement_reflns_used 34
_cell_measurement_temperature 153(2)
_cell_measurement_theta_max 12.5
_cell_measurement_theta_min 5
_cell_volume 1126.5(3)
_computing_cell_refinement XSCANS
_computing_data_collection 'XSCANS (Siemens, 1994)'
_computing_data_reduction XSCANS
_computing_molecular_graphics 'SHELXTL/PC (Sheldrick, 1990b)'
_computing_publication_material SHELXL93
_computing_structure_refinement 'SHELXL93 (Sheldrick, 1993)'
_computing_structure_solution 'SHELXS86 (Sheldrick, 1990a)'
_diffrn_ambient_temperature 153(2)
_diffrn_measurement_device 'Siemens P4 4-circle diffractometer'
_diffrn_measurement_method '\w scans from (K~\a1~ - 0.6) to K~\a2~ + 0.6)'
_diffrn_radiation_monochromator graphite
_diffrn_radiation_source 'fine-focus sealed tube'
_diffrn_radiation_type MoK\a
_diffrn_radiation_wavelength 0.71073
_diffrn_reflns_av_R_equivalents 0.0099
_diffrn_reflns_av_sigmaI/netI 0.0139
_diffrn_reflns_limit_h_max 18
_diffrn_reflns_limit_h_min -8
_diffrn_reflns_limit_k_max 1
_diffrn_reflns_limit_k_min -12
_diffrn_reflns_limit_l_max 8
_diffrn_reflns_limit_l_min -8
_diffrn_reflns_number 1506
_diffrn_reflns_theta_max 25.00
_diffrn_reflns_theta_min 2.34
_diffrn_standards_decay_% 0
_diffrn_standards_interval_count 97
_diffrn_standards_number 3
_exptl_absorpt_coefficient_mu 0.107
_exptl_absorpt_correction_type none
_exptl_crystal_colour yellow
_exptl_crystal_density_diffrn 1.446
_exptl_crystal_density_meas ?
_exptl_crystal_density_method 'not measured'
_exptl_crystal_description wedge
_exptl_crystal_F_000 512
_exptl_crystal_size_max 0.95
_exptl_crystal_size_mid 0.45
_exptl_crystal_size_min 0.15
_refine_diff_density_max 0.14
_refine_diff_density_min -0.13
_refine_ls_abs_structure_details 'Flack (1983)'
_refine_ls_abs_structure_Flack '-0.7(13) (polarity not reliably determined)'
_refine_ls_extinction_coef 0.0174(19)
_refine_ls_extinction_method SHELXL
_refine_ls_goodness_of_fit_all 1.121
_refine_ls_goodness_of_fit_obs 1.123
_refine_ls_hydrogen_treatment 'H-atoms riding'
_refine_ls_matrix_type full
_refine_ls_number_parameters 164
_refine_ls_number_reflns 1260
_refine_ls_number_restraints 1
_refine_ls_restrained_S_all 1.120
_refine_ls_restrained_S_obs 1.122
_refine_ls_R_factor_all 0.0310
_refine_ls_R_factor_obs .0269
_refine_ls_shift/esd_max 0.000
_refine_ls_shift/esd_mean 0.000
_refine_ls_structure_factor_coef Fsqd
_refine_ls_weighting_details 'w = 1/[\s^2^(Fo^2^)+(0.0451P)^2^+0.0716P] where P=(Fo^2^+2Fc^2^)/3'
_refine_ls_weighting_scheme calc
_refine_ls_wR_factor_all 0.0715
_refine_ls_wR_factor_obs .0686
_reflns_number_observed 1170
_reflns_number_total 1260
_reflns_observed_criterion >2sigma(I)
_cod_data_source_file bm1160.cif
_cod_data_source_block vkev
_cod_depositor_comments
;
The following automatic conversions were performed:
'_symmetry_cell_setting' value 'Orthorhombic' changed to 'orthorhombic'
according to '/home/saulius/struct/CIF-dictionaries/cif_core.dic'
dictionary named 'cif_core.dic' version 2.4.1 from 2010-06-29.

Automatic conversion script
Id: cif_fix_enum 1527 2010-12-29 10:47:43Z saulius 

The following automatic conversions were performed:

'_exptl_crystal_density_meas' value 'not measured' was changed to '?'
- the value is perceived as not measured.

Automatic conversion script
Id: cif_fix_values 3008 2015-01-20 13:52:24Z robertas 

The following automatic conversions were performed:

'_refine_ls_weighting_scheme' value 'calc w =
1/[\s^2^(Fo^2^)+(0.0451P)^2^+0.0716P] where P=(Fo^2^+2Fc^2^)/3' was
changed to 'calc'. New tag '_refine_ls_weighting_details' was
created. The value of the new tag was set to 'w =
1/[\s^2^(Fo^2^)+(0.0451P)^2^+0.0716P] where P=(Fo^2^+2Fc^2^)/3'.

Automatic conversion script
Id: cif_fix_values 3143 2015-03-26 13:38:13Z robertas 
;
_cod_original_cell_volume 1126.5(2)
_cod_database_code 2006643

loop_
_symmetry_equiv_pos_as_xyz
'x, y, z'
'-x, -y, z+1/2'
'x+1/2, -y+1/2, z'
'-x+1/2, y+1/2, z+1/2'

loop_
_atom_site_aniso_label
_atom_site_aniso_U_11
_atom_site_aniso_U_22
_atom_site_aniso_U_33
_atom_site_aniso_U_12
_atom_site_aniso_U_13
_atom_site_aniso_U_23
C1 .0311(10) .0283(10) .0243(11) -.0017(8) .0016(11) -.0030(11)
C2 .0416(12) .0285(10) .0304(14) .0035(9) -.0003(12) .0082(12)
C3 .0350(10) .0201(9) .0383(13) -.0011(8) .0071(12) -.0001(11)
C4 .0311(10) .0265(10) .0317(12) -.0051(8) -.0023(11) -.0065(11)
C5 .0313(10) .0279(10) .0273(12) .0015(8) -.0056(11) .0026(11)
C6 .0209(8) .0238(9) .0254(11) -.0010(8) .0018(9) -.0005(11)
C7 .0331(9) .0219(9) .0269(11) -.0015(8) .0069(10) .0006(11)
O1 .0355(7) .0176(6) .0263(8) -.0013(5) .0069(7) -.0013(7)
C8 .0203(9) .0212(9) .0256(12) .0001(8) -.0033(9) .0003(10)
O2 .0363(7) .0219(7) .0262(9) .0021(6) .0035(7) -.0027(7)
N1 .0262(8) .0168(7) .0276(9) -.0007(6) .0019(8) -.0013(8)
C9 .0233(8) .0247(9) .0255(11) -.0006(8) -.0014(9) -.0016(10)
O5 .0498(8) .0213(6) .0373(9) -.0026(6) .0105(9) -.0072(7)
C10 .0258(10) .0275(10) .0260(13) .0011(8) -.0001(10) -.0017(10)
N2 .0270(8) .0327(10) .0259(11) -.0023(7) -.0031(9) .0001(9)
N3 .0424(11) .0562(12) .0290(12) .0036(9) .0039(10) -.0057(11)
C11 .0330(10) .0236(10) .0350(13) .0012(8) .0033(11) .0057(11)
C12 .0342(10) .0186(9) .0340(14) -.0011(8) .0016(10) .0021(10)

loop_
_atom_site_label
_atom_site_fract_x
_atom_site_fract_y
_atom_site_fract_z
_atom_site_U_iso_or_equiv
_atom_site_thermal_displace_type
_atom_site_calc_flag
_atom_site_refinement_flags
_atom_site_occupancy
_atom_site_disorder_group
_atom_site_type_symbol
C1 .09320(13) -.2273(2) .7845(4) .0279(5) Uani d . 1 . C
H1 .10885(13) -.1813(2) .8964(4) .033 Uiso calc R 1 . H
C2 .09784(14) -.3592(2) .7833(4) .0335(6) Uani d . 1 . C
H2 .11568(14) -.4031(2) .8956(4) .040 Uiso calc R 1 . H
C3 .07666(12) -.4267(2) .6196(4) .0311(5) Uani d . 1 . C
H3 .08139(12) -.5164(2) .6183(4) .037 Uiso calc R 1 . H
C4 .04862(13) -.3628(2) .4583(4) .0298(5) Uani d . 1 . C
H4 .03331(13) -.4088(2) .3462(4) .036 Uiso calc R 1 . H
C5 .04270(13) -.2314(2) .4594(4) .0288(5) Uani d . 1 . C
H5 .02285(13) -.1879(2) .3484(4) .035 Uiso calc R 1 . H
C6 .06573(12) -.1638(2) .6222(3) .0234(4) Uani d . 1 . C
C7 .05953(13) -.0205(2) .6242(4) .0273(5) Uani d . 1 . C
H7A -.00241(13) .0065(2) .6243(4) .033 Uiso calc R 1 . H
H7B .08816(13) .0140(2) .7403(4) .033 Uiso calc R 1 . H
O1 .10330(9) .02539(12) .4527(2) .0264(4) Uani d . 1 . O
C8 .11227(12) .1517(2) .4442(3) .0224(5) Uani d . 1 . C
O2 .08921(9) .22534(12) .5662(2) .0281(4) Uani d . 1 . O
N1 .15164(10) .18992(14) .2766(3) .0235(4) Uani d . 1 . N
C9 .18224(11) .1170(2) .1209(3) .0245(4) Uani d . 1 . C
O5 .18213(9) .00149(12) .1081(3) .0361(4) Uani d . 1 . O
C10 .21236(13) .2084(2) -.0168(3) .0265(5) Uani d . 1 . C
N2 .24701(11) .1708(2) -.1774(3) .0285(4) Uani d . 1 . N
N3 .27734(13) .1363(2) -.3155(3) .0425(5) Uani d . 1 . N
C11 .19493(14) .3428(2) .0381(4) .0305(5) Uani d . 1 . C
H11A .14884(14) .3809(2) -.0432(4) .037 Uiso calc R 1 . H
H11B .24850(14) .3951(2) .0295(4) .037 Uiso calc R 1 . H
C12 .16431(14) .3282(2) .2468(3) .0290(5) Uani d . 1 . C
H12A .20886(14) .3616(2) .3365(3) .035 Uiso calc R 1 . H
H12B .10888(14) .3744(2) .2678(3) .035 Uiso calc R 1 . H

loop_
_atom_type_symbol
_atom_type_description
_atom_type_scat_dispersion_real
_atom_type_scat_dispersion_imag
_atom_type_scat_source
C C 0.0033 0.0016 'International Tables Vol C Tables 4.2.6.8 and 6.1.1.4'
H H 0.0000 0.0000 'International Tables Vol C Tables 4.2.6.8 and 6.1.1.4'
N N 0.0061 0.0033 'International Tables Vol C Tables 4.2.6.8 and 6.1.1.4'
O O 0.0106 0.0060 'International Tables Vol C Tables 4.2.6.8 and 6.1.1.4'

loop_
_geom_angle_atom_site_label_1
_geom_angle_atom_site_label_2
_geom_angle_atom_site_label_3
_geom_angle
_geom_angle_publ_flag
C6 C1 C2 119.7(2) ?
C3 C2 C1 120.4(2) ?
C4 C3 C2 119.6(2) ?
C3 C4 C5 120.2(2) ?
C6 C5 C4 120.1(2) ?
C1 C6 C5 119.9(2) ?
C1 C6 C7 119.7(2) ?
C5 C6 C7 120.3(2) ?
O1 C7 C6 107.2(2) ?
C8 O1 C7 114.5(2) ?
O2 C8 O1 125.4(2) ?
O2 C8 N1 122.6(2) ?
O1 C8 N1 112.0(2) ?
C8 N1 C9 129.7(2) y
C8 N1 C12 117.6(2) y
C9 N1 C12 112.6(2) y
O5 C9 N1 126.9(2) y
O5 C9 C10 128.4(2) y
N1 C9 C10 104.7(2) y
N2 C10 C9 120.1(2) y
N2 C10 C11 125.7(2) y
C9 C10 C11 114.2(2) y
N3 N2 C10 178.9(2) y
C10 C11 C12 101.6(2) y
N1 C12 C11 105.7(2) y

loop_
_geom_bond_atom_site_label_1
_geom_bond_atom_site_label_2
_geom_bond_site_symmetry_2
_geom_bond_distance
_geom_bond_publ_flag
C1 C6 . 1.381(3) ?
C1 C2 . 1.394(3) ?
C2 C3 . 1.383(4) ?
C3 C4 . 1.379(4) ?
C4 C5 . 1.390(3) ?
C5 C6 . 1.387(3) ?
C6 C7 . 1.516(2) ?
C7 O1 . 1.454(3) ?
O1 C8 . 1.341(2) ?
C8 O2 . 1.205(3) ?
C8 N1 . 1.376(3) ?
N1 C9 . 1.411(3) y
N1 C12 . 1.486(2) y
C9 O5 . 1.222(2) y
C9 C10 . 1.437(3) y
C10 N2 . 1.301(3) y
C10 C11 . 1.494(3) y
N2 N3 . 1.130(3) y
C11 C12 . 1.537(3) y
